data_7218136
loop_
_publ_author_name
'Kang, Philjun'
'Lee, Kyu Myung'
'Lee, Won Koo'
'Lee, Kyu Hyung'
'Lee, Byeongno'
'Cho, Jaeheung'
'Hur, Nam'

_publ_section_title
;
 One-pot Solvent-Free Reductive Amination with a Solid Ammonium Carbamate
 Salt from CO2 and Amine
;
_journal_name_full 'RSC Adv.'
_journal_paper_doi 10.1039/C4RA07558G
_journal_year 2014
_chemical_formula_sum 'C17 H20 N2'
_chemical_formula_weight 252.35
_chemical_name_systematic
; 
 ? 
;
_space_group_IT_number 4
_symmetry_cell_setting monoclinic
_symmetry_space_group_name_Hall 'P 2yb'
_symmetry_space_group_name_H-M 'P 1 21 1'
_atom_sites_solution_hydrogens geom
_atom_sites_solution_primary direct
_atom_sites_solution_secondary difmap
_audit_creation_method SHELXL-97
_cell_angle_alpha 90.00
_cell_angle_beta 91.554(2)
_cell_angle_gamma 90.00
_cell_formula_units_Z 2
_cell_length_a 8.5299(3)
_cell_length_b 6.0689(2)
_cell_length_c 13.7293(5)
_cell_measurement_reflns_used 5079
_cell_measurement_temperature 100(2)
_cell_measurement_theta_max 27.86
_cell_measurement_theta_min 2.39
_cell_volume 710.46(4)
_computing_cell_refinement 'Bruker SAINT'
_computing_data_collection 'Bruker APEX2'
_computing_data_reduction 'Bruker SAINT'
_computing_molecular_graphics 'Bruker SHELXTL'
_computing_publication_material 'Bruker SHELXTL'
_computing_structure_refinement 'SHELXL-97 (Sheldrick, 2008)'
_computing_structure_solution 'SHELXS-97 (Sheldrick, 2008)'
_diffrn_ambient_temperature 100(2)
_diffrn_measured_fraction_theta_full 1.000
_diffrn_measured_fraction_theta_max 1.000
_diffrn_measurement_device_type 'Bruker APEX-II CCD'
_diffrn_measurement_method '\f and \w scans'
_diffrn_radiation_monochromator graphite
_diffrn_radiation_source 'fine-focus sealed tube'
_diffrn_radiation_type MoK\a
_diffrn_radiation_wavelength 0.71073
_diffrn_reflns_av_R_equivalents 0.0399
_diffrn_reflns_av_sigmaI/netI 0.0429
_diffrn_reflns_limit_h_max 10
_diffrn_reflns_limit_h_min -11
_diffrn_reflns_limit_k_max 8
_diffrn_reflns_limit_k_min -8
_diffrn_reflns_limit_l_max 16
_diffrn_reflns_limit_l_min -18
_diffrn_reflns_number 12394
_diffrn_reflns_theta_full 28.29
_diffrn_reflns_theta_max 28.29
_diffrn_reflns_theta_min 1.48
_exptl_absorpt_coefficient_mu 0.070
_exptl_absorpt_correction_T_max 0.9965
_exptl_absorpt_correction_T_min 0.9794
_exptl_absorpt_correction_type multi-scan
_exptl_crystal_colour colourless
_exptl_crystal_density_diffrn 1.180
_exptl_crystal_density_method 'not measured'
_exptl_crystal_description Needle
_exptl_crystal_F_000 272
_exptl_crystal_size_max 0.30
_exptl_crystal_size_mid 0.20
_exptl_crystal_size_min 0.05
_refine_diff_density_max 0.143
_refine_diff_density_min -0.164
_refine_diff_density_rms 0.032
_refine_ls_abs_structure_details 'Flack H D (1983), Acta Cryst. A39, 876-881'
_refine_ls_abs_structure_Flack -4(2)
_refine_ls_extinction_method none
_refine_ls_goodness_of_fit_ref 0.641
_refine_ls_hydrogen_treatment constr
_refine_ls_matrix_type full
_refine_ls_number_parameters 175
_refine_ls_number_reflns 3410
_refine_ls_number_restraints 1
_refine_ls_restrained_S_all 0.641
_refine_ls_R_factor_all 0.0438
_refine_ls_R_factor_gt 0.0353
_refine_ls_shift/su_max 0.000
_refine_ls_shift/su_mean 0.000
_refine_ls_structure_factor_coef Fsqd
_refine_ls_weighting_details 'calc w=1/[\s^2^(Fo^2^)+(0.1000P)^2^+0.1144P] where P=(Fo^2^+2Fc^2^)/3'
_refine_ls_weighting_scheme calc
_refine_ls_wR_factor_gt 0.0930
_refine_ls_wR_factor_ref 0.1008
_reflns_number_gt 2859
_reflns_number_total 3410
_reflns_threshold_expression >2sigma(I)
_cod_data_source_file c4ra07558g2.cif
_cod_data_source_block chem260
_cod_depositor_comments
;
The following automatic conversions were performed:

'_symmetry_cell_setting' value 'Monoclinic' changed to 'monoclinic'
according to
/usr/data/users/saulius/crontab/automatic-downloads/rss-feeds/RSC/lib/dictionaries/cif_core.dic
dictionary named 'cif_core.dic' version 2.4.2 from 2011-04-26.

Automatic conversion script
Id: cif_fix_values 2827 2014-09-09 07:05:25Z andrius 
;
_cod_original_sg_symbol_H-M P2(1)
_cod_database_code 7218136

loop_
_symmetry_equiv_pos_as_xyz
'x, y, z'
'-x, y+1/2, -z'

loop_
_atom_site_label
_atom_site_type_symbol
_atom_site_fract_x
_atom_site_fract_y
_atom_site_fract_z
_atom_site_U_iso_or_equiv
_atom_site_adp_type
_atom_site_occupancy
_atom_site_symmetry_multiplicity
_atom_site_calc_flag
_atom_site_refinement_flags
C10 C -0.03146(14) 0.5850(2) 0.69500(9) 0.0230(3) Uani 1 1 d .
C13 C -0.22466(16) 0.6708(2) 0.52799(9) 0.0247(3) Uani 1 1 d .
C11 C -0.09894(16) 0.7915(2) 0.67916(10) 0.0263(3) Uani 1 1 d .
H11 H -0.0789 0.9056 0.7252 0.032 Uiso 1 1 calc R
C15 C -0.05943(15) 0.4228(2) 0.62445(9) 0.0248(3) Uani 1 1 d .
H15 H -0.0132 0.2815 0.6330 0.030 Uiso 1 1 calc R
C9 C 0.06061(15) 0.5421(2) 0.78416(9) 0.0237(3) Uani 1 1 d .
H9 H 0.0828 0.6624 0.8266 0.028 Uiso 1 1 calc R
C14 C -0.15260(16) 0.4632(2) 0.54275(10) 0.0260(3) Uani 1 1 d .
H14 H -0.1686 0.3499 0.4957 0.031 Uiso 1 1 calc R
C6 C 0.37262(15) 0.2952(2) 0.88076(9) 0.0226(3) Uani 1 1 d .
C16 C -0.37237(18) 0.9317(3) 0.42487(11) 0.0339(3) Uani 1 1 d .
H16A H -0.4171 0.9997 0.4826 0.051 Uiso 1 1 calc R
H16B H -0.4518 0.9273 0.3720 0.051 Uiso 1 1 calc R
H16C H -0.2822 1.0184 0.4042 0.051 Uiso 1 1 calc R
C7 C 0.20087(15) 0.3360(2) 0.90179(9) 0.0237(3) Uani 1 1 d .
H7 H 0.1922 0.4796 0.9370 0.028 Uiso 1 1 calc R
C4 C 0.61225(16) 0.4342(3) 0.81296(10) 0.0316(3) Uani 1 1 d .
H4 H 0.6677 0.5504 0.7829 0.038 Uiso 1 1 calc R
C5 C 0.45679(15) 0.4632(2) 0.83703(9) 0.0270(3) Uani 1 1 d .
H5 H 0.4068 0.6000 0.8234 0.032 Uiso 1 1 calc R
C12 C -0.19402(16) 0.8351(2) 0.59853(10) 0.0275(3) Uani 1 1 d .
H12 H -0.2393 0.9772 0.5905 0.033 Uiso 1 1 calc R
C1 C 0.44882(16) 0.0979(2) 0.90156(10) 0.0289(3) Uani 1 1 d .
H1 H 0.3940 -0.0179 0.9324 0.035 Uiso 1 1 calc R
C8 C 0.12426(17) 0.1584(3) 0.96194(10) 0.0319(3) Uani 1 1 d .
H8A H 0.0149 0.1985 0.9729 0.048 Uiso 1 1 calc R
H8B H 0.1807 0.1441 1.0248 0.048 Uiso 1 1 calc R
H8C H 0.1277 0.0177 0.9270 0.048 Uiso 1 1 calc R
C17 C -0.33857(18) 0.5453(3) 0.37160(10) 0.0350(3) Uani 1 1 d .
H17A H -0.2368 0.5213 0.3418 0.053 Uiso 1 1 calc R
H17B H -0.4144 0.5978 0.3220 0.053 Uiso 1 1 calc R
H17C H -0.3758 0.4065 0.3992 0.053 Uiso 1 1 calc R
C3 C 0.68653(17) 0.2359(3) 0.83285(11) 0.0332(3) Uani 1 1 d .
H3 H 0.7928 0.2150 0.8159 0.040 Uiso 1 1 calc R
C2 C 0.60535(17) 0.0684(3) 0.87745(10) 0.0349(4) Uani 1 1 d .
H2 H 0.6563 -0.0674 0.8918 0.042 Uiso 1 1 calc R
N1 N 0.11291(12) 0.3528(2) 0.80826(8) 0.0242(2) Uani 1 1 d .
N2 N -0.32180(14) 0.7085(2) 0.44828(9) 0.0308(3) Uani 1 1 d .

loop_
_atom_site_aniso_label
_atom_site_aniso_U_11
_atom_site_aniso_U_22
_atom_site_aniso_U_33
_atom_site_aniso_U_23
_atom_site_aniso_U_13
_atom_site_aniso_U_12
C10 0.0200(6) 0.0262(7) 0.0230(6) 0.0016(5) 0.0030(5) -0.0005(5)
C13 0.0227(6) 0.0263(7) 0.0252(6) 0.0044(5) 0.0008(5) -0.0030(5)
C11 0.0279(7) 0.0252(7) 0.0260(7) -0.0020(5) 0.0030(5) -0.0015(6)
C15 0.0233(6) 0.0240(6) 0.0272(6) 0.0001(5) 0.0007(5) 0.0016(5)
C9 0.0210(6) 0.0271(7) 0.0230(6) -0.0033(5) 0.0028(5) -0.0009(5)
C14 0.0278(7) 0.0257(7) 0.0245(6) -0.0008(5) -0.0014(5) -0.0014(6)
C6 0.0229(6) 0.0274(6) 0.0174(6) -0.0023(5) -0.0035(5) -0.0018(5)
C16 0.0372(8) 0.0346(8) 0.0298(7) 0.0061(6) -0.0018(6) 0.0094(7)
C7 0.0236(6) 0.0267(6) 0.0209(6) -0.0018(5) -0.0004(5) 0.0002(5)
C4 0.0268(7) 0.0362(8) 0.0319(7) -0.0036(7) 0.0020(6) -0.0077(6)
C5 0.0267(7) 0.0264(7) 0.0278(7) -0.0011(6) -0.0014(5) -0.0003(6)
C12 0.0292(7) 0.0233(7) 0.0299(7) 0.0035(6) 0.0026(5) 0.0025(6)
C1 0.0314(7) 0.0292(7) 0.0257(7) 0.0017(6) -0.0042(5) 0.0007(6)
C8 0.0292(7) 0.0371(8) 0.0295(7) 0.0023(6) 0.0021(5) -0.0056(6)
C17 0.0392(8) 0.0370(8) 0.0284(7) 0.0025(6) -0.0073(6) -0.0021(7)
C3 0.0234(7) 0.0448(9) 0.0314(7) -0.0084(6) -0.0011(6) 0.0035(6)
C2 0.0321(7) 0.0380(9) 0.0342(8) -0.0026(7) -0.0057(6) 0.0111(7)
N1 0.0216(5) 0.0289(6) 0.0222(5) -0.0019(5) -0.0008(4) -0.0004(5)
N2 0.0356(7) 0.0275(6) 0.0288(6) 0.0062(5) -0.0068(5) -0.0022(5)

loop_
_atom_type_symbol
_atom_type_description
_atom_type_scat_dispersion_real
_atom_type_scat_dispersion_imag
_atom_type_scat_source
C C 0.0033 0.0016 'International Tables Vol C Tables 4.2.6.8 and 6.1.1.4'
H H 0.0000 0.0000 'International Tables Vol C Tables 4.2.6.8 and 6.1.1.4'
N N 0.0061 0.0033 'International Tables Vol C Tables 4.2.6.8 and 6.1.1.4'

loop_
_geom_angle_atom_site_label_1
_geom_angle_atom_site_label_2
_geom_angle_atom_site_label_3
_geom_angle
C11 C10 C15 117.61(12)
C11 C10 C9 120.10(11)
C15 C10 C9 122.26(12)
N2 C13 C12 121.76(12)
N2 C13 C14 120.85(12)
C12 C13 C14 117.39(11)
C12 C11 C10 121.91(13)
C12 C11 H11 119.0
C10 C11 H11 119.0
C14 C15 C10 121.52(13)
C14 C15 H15 119.2
C10 C15 H15 119.2
N1 C9 C10 123.75(12)
N1 C9 H9 118.1
C10 C9 H9 118.1
C15 C14 C13 120.89(12)
C15 C14 H14 119.6
C13 C14 H14 119.6
C1 C6 C5 118.43(12)
C1 C6 C7 123.32(12)
C5 C6 C7 118.25(12)
N2 C16 H16A 109.5
N2 C16 H16B 109.5
H16A C16 H16B 109.5
N2 C16 H16C 109.5
H16A C16 H16C 109.5
H16B C16 H16C 109.5
N1 C7 C8 107.88(11)
N1 C7 C6 108.43(10)
C8 C7 C6 114.77(11)
N1 C7 H7 108.5
C8 C7 H7 108.5
C6 C7 H7 108.5
C3 C4 C5 119.93(14)
C3 C4 H4 120.0
C5 C4 H4 120.0
C4 C5 C6 121.19(13)
C4 C5 H5 119.4
C6 C5 H5 119.4
C11 C12 C13 120.65(13)
C11 C12 H12 119.7
C13 C12 H12 119.7
C6 C1 C2 120.48(13)
C6 C1 H1 119.8
C2 C1 H1 119.8
C7 C8 H8A 109.5
C7 C8 H8B 109.5
H8A C8 H8B 109.5
C7 C8 H8C 109.5
H8A C8 H8C 109.5
H8B C8 H8C 109.5
N2 C17 H17A 109.5
N2 C17 H17B 109.5
H17A C17 H17B 109.5
N2 C17 H17C 109.5
H17A C17 H17C 109.5
H17B C17 H17C 109.5
C2 C3 C4 119.65(13)
C2 C3 H3 120.2
C4 C3 H3 120.2
C3 C2 C1 120.31(13)
C3 C2 H2 119.8
C1 C2 H2 119.8
C9 N1 C7 117.11(11)
C13 N2 C17 120.69(12)
C13 N2 C16 119.98(12)
C17 N2 C16 116.92(11)

loop_
_geom_bond_atom_site_label_1
_geom_bond_atom_site_label_2
_geom_bond_distance
C10 C11 1.3938(19)
C10 C15 1.3970(18)
C10 C9 1.4597(17)
C13 N2 1.3737(16)
C13 C12 1.4093(19)
C13 C14 1.4144(19)
C11 C12 1.3800(19)
C11 H11 0.9500
C15 C14 1.3789(18)
C15 H15 0.9500
C9 N1 1.2729(17)
C9 H9 0.9500
C14 H14 0.9500
C6 C1 1.3885(19)
C6 C5 1.3922(19)
C6 C7 1.5211(17)
C16 N2 1.455(2)
C16 H16A 0.9800
C16 H16B 0.9800
C16 H16C 0.9800
C7 N1 1.4732(15)
C7 C8 1.5168(19)
C7 H7 1.0000
C4 C3 1.384(2)
C4 C5 1.3864(19)
C4 H4 0.9500
C5 H5 0.9500
C12 H12 0.9500
C1 C2 1.396(2)
C1 H1 0.9500
C8 H8A 0.9800
C8 H8B 0.9800
C8 H8C 0.9800
C17 N2 1.4497(19)
C17 H17A 0.9800
C17 H17B 0.9800
C17 H17C 0.9800
C3 C2 1.382(2)
C3 H3 0.9500
C2 H2 0.9500
